data_1509942
loop_
_publ_author_name
'Gulay, L.D.'
'Parasyuk, O.V.'
'Olekseyuk, I.D.'

_publ_section_title
;
 Crystal structures of the Cu6 Hg0.973 Si S5.973 and Ag6 Hg0.897 Si S5.897
 compounds
;
_journal_name_full 'Journal of Alloys Compd.'
_journal_page_first 111
_journal_page_last 114
_journal_paper_doi 10.1016/S0925-8388(01)01807-2
_journal_volume 335
_journal_year 2002
_chemical_formula_sum 'Ag6 Hg0.897 S5.897 Si'
_chemical_name_systematic 'Ag6 Hg0.897 Si S5.897'
_space_group_IT_number 198
_symmetry_space_group_name_Hall 'P 2ac 2ab 3'
_symmetry_space_group_name_H-M 'P 21 3'
_cell_angle_alpha 90
_cell_angle_beta 90
_cell_angle_gamma 90
_cell_formula_units_Z 4
_cell_length_a 10.5055
_cell_length_b 10.5055
_cell_length_c 10.5055
_cell_volume 1159.445
_citation_journal_id_ASTM JALCEU
_cod_data_source_file silver3-x_236.cif
_cod_data_source_block Ag6Hg0.897S5.897Si1
_cod_original_formula_sum 'Ag6 Hg0.897 S5.897 Si1'
_cod_database_code 1509942

loop_
_symmetry_equiv_pos_as_xyz
x,y,z
-x+1/2,-y,z+1/2
x+1/2,-y+1/2,-z
-x,y+1/2,-z+1/2
z,x,y
-z+1/2,-x,y+1/2
z+1/2,-x+1/2,-y
-z,x+1/2,-y+1/2
y,z,x
y+1/2,-z+1/2,-x
-y,z+1/2,-x+1/2
-y+1/2,-z,x+1/2

loop_
_atom_site_label
_atom_site_type_symbol
_atom_site_fract_x
_atom_site_fract_y
_atom_site_fract_z
_atom_site_occupancy
_atom_site_U_iso_or_equiv
Si1 Si+4 0.994 0.994 0.994 1 0.0
Hg1 Hg+2 0.6171 0.6171 0.6171 0.897 0.0
S4 S-2 0.385 0.1 0.386 1 0.0
S3 S-2 0.743 0.743 0.743 0.897 0.0
S1 S-2 0.488 0.488 0.488 1 0.0
Ag1 Ag+1 0.2458 0.4807 0.752 1 0.0
Ag2 Ag+1 0.6625 0.1764 0.0105 1 0.0
S2 S-2 0.115 0.115 0.115 1 0.0
